data_4120073
loop_
_publ_author_name
'Brian D. Rekken'
'Thomas M. Brown'
'James C. Fettinger'
'Felicitas Lips'
'Heikki M. Tuononen'
'Rolfe H. Herber'
'Philip P. Power'

_publ_section_title
;
 Dispersion Forces and Counterintuitive Steric Effects in Main Group
 Molecules: Heavier Group 14 (Si-Pb) Dichalcogenolate Carbene Analogues
 with Sub-90\% Interligand Bond Angles
;
_journal_name_full 'Journal of the American Chemical Society'
_journal_page_first 10134
_journal_page_last 10148
_journal_paper_doi 10.1021/ja403802a
_journal_volume 135
_journal_year 2013
_chemical_formula_moiety '(C72 H98 Br2 S2 Si), (C6 H14)'
_chemical_formula_sum 'C78 H112 Br2 S2 Si'
_chemical_formula_weight 1301.70
_chemical_name_systematic
;
 ?
;
_space_group_crystal_system monoclinic
_space_group_IT_number 15
_space_group_name_Hall '-C 2yc'
_space_group_name_H-M_alt 'C 1 2/c 1'
_symmetry_space_group_name_Hall '-C 2yc'
_symmetry_space_group_name_H-M 'C 1 2/c 1'
_atom_sites_solution_hydrogens geom
_audit_creation_method SHELXL-2012
_cell_angle_alpha 90
_cell_angle_beta 98.173(2)
_cell_angle_gamma 90
_cell_formula_units_Z 4
_cell_length_a 26.0349(10)
_cell_length_b 12.9722(5)
_cell_length_c 22.5882(9)
_cell_measurement_reflns_used 4098
_cell_measurement_temperature 90(2)
_cell_measurement_theta_max 69.88
_cell_measurement_theta_min 5.67
_cell_volume 7551.2(5)
_computing_cell_refinement 'SAINT (8.27b) (Bruker, 2012)'
_computing_data_collection 'Apex2 (2012.2-0) (Bruker, 2012)'
_computing_data_reduction 'SAINT (8.27b) (Bruker, 2012)'
_computing_molecular_graphics 'Bruker SHELXTL'
_computing_publication_material 'Bruker SHELXTL'
_computing_structure_refinement 'SHELXL-2012 (Sheldrick, 2012)'
_computing_structure_solution 'SHELXS-97 (Sheldrick, 2008)'
_diffrn_ambient_temperature 90(2)
_diffrn_measured_fraction_theta_full 0.977
_diffrn_measured_fraction_theta_max 0.976
_diffrn_measurement_device_type 'Bruker Duo APEX-II CCD'
_diffrn_measurement_method '\f and \w scans'
_diffrn_radiation_type CuK\a
_diffrn_radiation_wavelength 1.54178
_diffrn_reflns_av_R_equivalents 0.0262
_diffrn_reflns_av_unetI/netI 0.0419
_diffrn_reflns_Laue_measured_fraction_full 0.977
_diffrn_reflns_Laue_measured_fraction_max 0.976
_diffrn_reflns_limit_h_max 31
_diffrn_reflns_limit_h_min -31
_diffrn_reflns_limit_k_max 15
_diffrn_reflns_limit_k_min -15
_diffrn_reflns_limit_l_max 26
_diffrn_reflns_limit_l_min -26
_diffrn_reflns_number 12795
_diffrn_reflns_point_group_measured_fraction_full 0.977
_diffrn_reflns_point_group_measured_fraction_max 0.976
_diffrn_reflns_theta_full 67.679
_diffrn_reflns_theta_max 68.243
_diffrn_reflns_theta_min 5.672
_exptl_absorpt_coefficient_mu 2.309
_exptl_absorpt_correction_T_max 0.769955
_exptl_absorpt_correction_T_min 0.548573
_exptl_absorpt_correction_type multi-scan
_exptl_absorpt_process_details 'TWINABS V2012/1 (Sheldrick, 2012)'
_exptl_crystal_colour Colorless
_exptl_crystal_density_diffrn 1.145
_exptl_crystal_description Block
_exptl_crystal_F_000 2784
_exptl_crystal_size_max 0.273
_exptl_crystal_size_mid 0.141
_exptl_crystal_size_min 0.063
_refine_diff_density_max 0.341
_refine_diff_density_min -0.367
_refine_diff_density_rms 0.059
_refine_ls_extinction_method none
_refine_ls_goodness_of_fit_ref 1.044
_refine_ls_hydrogen_treatment constr
_refine_ls_matrix_type full
_refine_ls_number_parameters 408
_refine_ls_number_reflns 6764
_refine_ls_number_restraints 17
_refine_ls_restrained_S_all 1.089
_refine_ls_R_factor_all 0.0387
_refine_ls_R_factor_gt 0.0359
_refine_ls_shift/su_max 0.001
_refine_ls_shift/su_mean 0.000
_refine_ls_structure_factor_coef Fsqd
_refine_ls_weighting_details
;
 w=1/[\s^2^(Fo^2^)+(0.0476P)^2^+7.5514P]
 where P=(Fo^2^+2Fc^2^)/3
;
_refine_ls_weighting_scheme calc
_refine_ls_wR_factor_gt 0.0946
_refine_ls_wR_factor_ref 0.0964
_reflns_Friedel_coverage 0.000
_reflns_number_gt 6303
_reflns_number_total 6764
_reflns_threshold_expression 'I > 2\s(I)'
_cod_data_source_file ja403802a_si_016.cif
_cod_data_source_block BDR211F1
_cod_database_code 4120073
_shelx_space_group_comment
;
The symmetry employed for this shelxl refinement is uniquely defined
by the following loop, which should always be used as a source of
symmetry information in preference to the above space-group names.
They are only intended as comments.
;
_shelx_estimated_absorpt_t_min 0.571
_shelx_estimated_absorpt_t_max 0.868
_shelxl_version_number 2012-6

loop_
_space_group_symop_operation_xyz
'x, y, z'
'-x, y, -z+1/2'
'x+1/2, y+1/2, z'
'-x+1/2, y+1/2, -z+1/2'
'-x, -y, -z'
'x, -y, z-1/2'
'-x+1/2, -y+1/2, -z'
'x+1/2, -y+1/2, z-1/2'

loop_
_atom_site_label
_atom_site_type_symbol
_atom_site_fract_x
_atom_site_fract_y
_atom_site_fract_z
_atom_site_U_iso_or_equiv
_atom_site_adp_type
_atom_site_occupancy
_atom_site_site_symmetry_order
_atom_site_calc_flag
_atom_site_refinement_flags_posn
_atom_site_refinement_flags_adp
_atom_site_refinement_flags_occupancy
_atom_site_disorder_assembly
_atom_site_disorder_group
Br1 Br 0.47173(2) 1.05775(2) 0.17353(2) 0.03431(8) Uani 1 1 d . . . . .
S1 S 0.55567(2) 0.85187(3) 0.22813(2) 0.03129(12) Uani 1 1 d . . . . .
Si1 Si 0.5000 0.95825(5) 0.2500 0.02355(14) Uani 1 2 d S T P . .
C1 C 0.58586(6) 0.89659(14) 0.16613(7) 0.0253(3) Uani 1 1 d . . . . .
C2 C 0.62442(7) 0.97284(15) 0.17289(8) 0.0287(4) Uani 1 1 d . . . . .
C3 C 0.65151(7) 0.99130(16) 0.12488(8) 0.0330(4) Uani 1 1 d . . . . .
H3 H 0.6778 1.0427 0.1286 0.040 Uiso 1 1 calc R U . . .
C4 C 0.64096(7) 0.93649(15) 0.07209(9) 0.0317(4) Uani 1 1 d . . . . .
H4 H 0.6595 0.9510 0.0398 0.038 Uiso 1 1 calc R U . . .
C5 C 0.60347(7) 0.86064(14) 0.06640(8) 0.0296(4) Uani 1 1 d . . . . .
H5 H 0.5966 0.8230 0.0301 0.036 Uiso 1 1 calc R U . . .
C6 C 0.57549(6) 0.83831(13) 0.11311(8) 0.0262(3) Uani 1 1 d . . . . .
C7 C 0.64113(7) 1.03217(18) 0.22951(9) 0.0366(4) Uani 1 1 d . . . A .
C8 C 0.63031(8) 1.13793(18) 0.23239(10) 0.0415(5) Uani 1 1 d . . . . .
C9 C 0.64979(9) 1.1920(2) 0.28430(11) 0.0582(7) Uani 1 1 d . . . A .
H9 H 0.6427 1.2637 0.2862 0.070 Uiso 1 1 calc R U . . .
C10 C 0.67869(10) 1.1457(3) 0.33255(12) 0.0708(10) Uani 1 1 d D . . . .
C11 C 0.68963(9) 1.0420(3) 0.32818(11) 0.0694(10) Uani 1 1 d . . . A .
H11 H 0.7101 1.0093 0.3611 0.083 Uiso 1 1 calc R U . . .
C12 C 0.67196(8) 0.9828(2) 0.27744(9) 0.0496(6) Uani 1 1 d . . . . .
C13 C 0.59917(9) 1.19612(17) 0.18116(11) 0.0453(5) Uani 1 1 d . . . . .
H13 H 0.5798 1.1444 0.1538 0.054 Uiso 1 1 calc R U . . .
C14 C 0.55929(12) 1.26983(19) 0.20242(15) 0.0662(8) Uani 1 1 d . . . . .
H14A H 0.5365 1.2311 0.2254 0.099 Uiso 1 1 calc R U . . .
H14B H 0.5385 1.3018 0.1677 0.099 Uiso 1 1 calc R U . . .
H14C H 0.5775 1.3235 0.2278 0.099 Uiso 1 1 calc R U . . .
C15 C 0.63419(12) 1.2577(2) 0.14496(13) 0.0642(7) Uani 1 1 d . . . . .
H15A H 0.6598 1.2115 0.1311 0.096 Uiso 1 1 calc R U . . .
H15B H 0.6522 1.3117 0.1702 0.096 Uiso 1 1 calc R U . . .
H15C H 0.6130 1.2894 0.1104 0.096 Uiso 1 1 calc R U . . .
C16 C 0.69237(14) 1.2270(4) 0.38369(15) 0.0338(8) Uani 0.54 1 d D . P A 1
H16 H 0.6823 1.2977 0.3685 0.041 Uiso 0.54 1 calc R U P A 1
C16B C 0.70430(18) 1.1746(4) 0.39752(19) 0.0400(11) Uani 0.46 1 d D . P A 2
H16B H 0.7269 1.1177 0.4162 0.048 Uiso 0.46 1 calc R U P A 2
C17 C 0.75007(16) 1.2224(5) 0.4045(2) 0.0540(13) Uani 0.54 1 d D . P A 1
H17A H 0.7600 1.2784 0.4330 0.081 Uiso 0.54 1 calc R U P A 1
H17B H 0.7688 1.2298 0.3701 0.081 Uiso 0.54 1 calc R U P A 1
H17C H 0.7588 1.1560 0.4241 0.081 Uiso 0.54 1 calc R U P A 1
C17B C 0.7355(3) 1.2708(5) 0.3898(3) 0.0579(17) Uani 0.46 1 d D . P A 2
H17D H 0.7564 1.2886 0.4280 0.087 Uiso 0.46 1 calc R U P A 2
H17E H 0.7119 1.3278 0.3767 0.087 Uiso 0.46 1 calc R U P A 2
H17F H 0.7584 1.2582 0.3597 0.087 Uiso 0.46 1 calc R U P A 2
C18 C 0.66057(10) 1.1965(2) 0.43249(10) 0.0519(6) Uani 1 1 d D . . . .
H18A H 0.6708 1.2392 0.4680 0.078 Uiso 0.54 1 calc R U P A 1
H18B H 0.6668 1.1238 0.4428 0.078 Uiso 0.54 1 calc R U P A 1
H18C H 0.6236 1.2069 0.4181 0.078 Uiso 0.54 1 calc R U P A 1
H18D H 0.6733 1.2393 0.4672 0.078 Uiso 0.46 1 calc R U P A 2
H18E H 0.6471 1.1314 0.4461 0.078 Uiso 0.46 1 calc R U P A 2
H18F H 0.6328 1.2330 0.4070 0.078 Uiso 0.46 1 calc R U P A 2
C19 C 0.69040(10) 0.8729(3) 0.27249(11) 0.0652(8) Uani 1 1 d . . . A .
H19A H 0.6666 0.8387 0.2396 0.078 Uiso 1 1 calc R U . . .
C20 C 0.74513(12) 0.8766(4) 0.25319(18) 0.1031(14) Uani 1 1 d . . . . .
H20A H 0.7580 0.8062 0.2496 0.155 Uiso 1 1 calc R U . A .
H20B H 0.7688 0.9142 0.2833 0.155 Uiso 1 1 calc R U . . .
H20C H 0.7432 0.9116 0.2145 0.155 Uiso 1 1 calc R U . . .
C21 C 0.6899(2) 0.8090(4) 0.32889(16) 0.1216(19) Uani 1 1 d . . . . .
H21A H 0.6540 0.7962 0.3351 0.182 Uiso 1 1 calc R U . A .
H21B H 0.7080 0.8466 0.3633 0.182 Uiso 1 1 calc R U . . .
H21C H 0.7075 0.7431 0.3246 0.182 Uiso 1 1 calc R U . . .
C22 C 0.53908(7) 0.74804(14) 0.10619(8) 0.0299(4) Uani 1 1 d . . . . .
C23 C 0.48850(7) 0.75866(15) 0.07538(8) 0.0331(4) Uani 1 1 d . . . . .
C24 C 0.45659(8) 0.67195(17) 0.06853(10) 0.0421(5) Uani 1 1 d . . . . .
H24 H 0.4224 0.6788 0.0478 0.050 Uiso 1 1 calc R U . . .
C25 C 0.47293(10) 0.57639(18) 0.09075(11) 0.0461(5) Uani 1 1 d . . . C .
C26 C 0.52298(10) 0.56806(16) 0.12021(11) 0.0476(5) Uani 1 1 d . . . . .
H26 H 0.5347 0.5029 0.1359 0.057 Uiso 1 1 calc R U . . .
C27 C 0.55701(8) 0.65142(16) 0.12789(9) 0.0387(4) Uani 1 1 d . . . . .
C28 C 0.46890(8) 0.86039(16) 0.04815(9) 0.0384(4) Uani 1 1 d . . . . .
H28 H 0.4917 0.9160 0.0682 0.046 Uiso 1 1 calc R U . . .
C29 C 0.47342(10) 0.8638(2) -0.01869(10) 0.0517(6) Uani 1 1 d . . . . .
H29A H 0.4606 0.9302 -0.0353 0.078 Uiso 1 1 calc R U . . .
H29B H 0.4527 0.8079 -0.0393 0.078 Uiso 1 1 calc R U . . .
H29C H 0.5099 0.8554 -0.0242 0.078 Uiso 1 1 calc R U . . .
C30 C 0.41307(9) 0.8847(2) 0.05780(13) 0.0561(6) Uani 1 1 d . . . . .
H30A H 0.4105 0.8827 0.1007 0.084 Uiso 1 1 calc R U . . .
H30B H 0.3895 0.8335 0.0368 0.084 Uiso 1 1 calc R U . . .
H30C H 0.4035 0.9536 0.0421 0.084 Uiso 1 1 calc R U . . .
C31 C 0.43637(11) 0.4842(2) 0.08313(12) 0.0599(7) Uani 1 1 d D . . . .
H31A H 0.4034 0.5080 0.0589 0.072 Uiso 0.85 1 calc R U P B 1
H31B H 0.4583 0.4272 0.1030 0.072 Uiso 0.15 1 calc R U P B 2
C32 C 0.4231(2) 0.4499(4) 0.14221(19) 0.0822(16) Uani 0.85 1 d D . P C 1
H32A H 0.4049 0.5056 0.1600 0.123 Uiso 0.85 1 calc R U P C 1
H32B H 0.4550 0.4326 0.1689 0.123 Uiso 0.85 1 calc R U P C 1
H32C H 0.4007 0.3890 0.1366 0.123 Uiso 0.85 1 calc R U P C 1
C33 C 0.45677(15) 0.3977(3) 0.04941(15) 0.0659(9) Uani 0.85 1 d D . P C 1
H33A H 0.4318 0.3408 0.0454 0.099 Uiso 0.85 1 calc R U P C 1
H33B H 0.4899 0.3738 0.0711 0.099 Uiso 0.85 1 calc R U P C 1
H33C H 0.4620 0.4219 0.0096 0.099 Uiso 0.85 1 calc R U P C 1
C32B C 0.3943(9) 0.492(4) 0.1201(12) 0.14(2) Uani 0.15 1 d D . P C 2
H32D H 0.3956 0.5604 0.1393 0.215 Uiso 0.15 1 calc R U P C 2
H32E H 0.3985 0.4387 0.1509 0.215 Uiso 0.15 1 calc R U P C 2
H32F H 0.3607 0.4838 0.0948 0.215 Uiso 0.15 1 calc R U P C 2
C33B C 0.4227(7) 0.4466(13) 0.0227(4) 0.054(4) Uiso 0.15 1 d D . P C 2
H33D H 0.4056 0.3795 0.0235 0.081 Uiso 0.15 1 calc R U P C 2
H33E H 0.4542 0.4393 0.0039 0.081 Uiso 0.15 1 calc R U P C 2
H33F H 0.3991 0.4956 -0.0003 0.081 Uiso 0.15 1 calc R U P C 2
C34 C 0.61254(10) 0.63466(18) 0.15762(12) 0.0529(6) Uani 1 1 d . . . . .
H34A H 0.6298 0.7036 0.1626 0.063 Uiso 1 1 calc R U . . .
C35 C 0.64178(13) 0.5694(3) 0.11668(18) 0.0797(10) Uani 1 1 d . . . . .
H35A H 0.6789 0.5697 0.1321 0.120 Uiso 1 1 calc R U . . .
H35B H 0.6364 0.5983 0.0762 0.120 Uiso 1 1 calc R U . . .
H35C H 0.6287 0.4984 0.1156 0.120 Uiso 1 1 calc R U . . .
C36 C 0.61570(13) 0.5856(2) 0.21928(14) 0.0713(8) Uani 1 1 d . . . . .
H36A H 0.5969 0.6285 0.2448 0.107 Uiso 1 1 calc R U . . .
H36B H 0.6521 0.5799 0.2372 0.107 Uiso 1 1 calc R U . . .
H36C H 0.6001 0.5167 0.2155 0.107 Uiso 1 1 calc R U . . .
C41 C 0.28080(17) 0.5187(4) 0.0343(3) 0.1314(19) Uani 1 1 d D . . . .
H41A H 0.3107 0.4736 0.0323 0.197 Uiso 0.82 1 calc R U P D 1
H41B H 0.2500 0.4890 0.0105 0.197 Uiso 0.82 1 calc R U P D 1
H41C H 0.2748 0.5254 0.0760 0.197 Uiso 0.82 1 calc R U P D 1
H41D H 0.3062 0.5159 0.0063 0.197 Uiso 0.18 1 calc R U P D 2
H41E H 0.2629 0.4523 0.0344 0.197 Uiso 0.18 1 calc R U P D 2
H41F H 0.2986 0.5336 0.0746 0.197 Uiso 0.18 1 calc R U P D 2
C42 C 0.29136(17) 0.6228(4) 0.0101(3) 0.1158(19) Uani 0.82 1 d D . P E 1
H42A H 0.2985 0.6152 -0.0316 0.139 Uiso 0.82 1 calc R U P E 1
H42B H 0.3228 0.6521 0.0341 0.139 Uiso 0.82 1 calc R U P E 1
C43 C 0.24478(15) 0.6997(4) 0.01127(19) 0.0891(14) Uani 0.82 1 d D . P E 1
H43A H 0.2135 0.6708 -0.0132 0.107 Uiso 0.82 1 calc R U P E 1
H43B H 0.2374 0.7064 0.0529 0.107 Uiso 0.82 1 calc R U P E 1
C42B C 0.24145(15) 0.6032(4) 0.01511(19) 0.107(7) Uiso 0.18 1 d DR . P E 2
H42C H 0.2176 0.6112 0.0452 0.129 Uiso 0.18 1 calc R U P E 2
H42D H 0.2207 0.5850 -0.0237 0.129 Uiso 0.18 1 calc R U P E 2
C43B C 0.27625(15) 0.7218(4) 0.00811(19) 0.117(9) Uiso 0.18 1 d DR . P E 2
H43C H 0.2966 0.7455 0.0460 0.140 Uiso 0.18 1 calc R U P E 2
H43D H 0.2978 0.7211 -0.0246 0.140 Uiso 0.18 1 calc R U P E 2

loop_
_atom_site_aniso_label
_atom_site_aniso_U_11
_atom_site_aniso_U_22
_atom_site_aniso_U_33
_atom_site_aniso_U_23
_atom_site_aniso_U_13
_atom_site_aniso_U_12
Br1 0.03810(13) 0.03580(13) 0.02932(13) 0.00678(7) 0.00582(8) 0.00378(7)
S1 0.0370(2) 0.0308(2) 0.0293(2) 0.00583(16) 0.01596(17) 0.00904(17)
Si1 0.0240(3) 0.0248(3) 0.0231(3) 0.000 0.0074(2) 0.000
C1 0.0229(8) 0.0301(9) 0.0237(8) 0.0032(6) 0.0059(6) 0.0050(7)
C2 0.0229(8) 0.0364(10) 0.0266(9) -0.0027(7) 0.0032(6) 0.0024(7)
C3 0.0259(8) 0.0413(11) 0.0325(10) -0.0030(8) 0.0064(7) -0.0069(8)
C4 0.0287(9) 0.0410(11) 0.0270(9) 0.0013(7) 0.0098(7) -0.0015(7)
C5 0.0314(9) 0.0342(10) 0.0240(9) -0.0017(7) 0.0067(7) 0.0003(7)
C6 0.0256(8) 0.0266(9) 0.0267(9) 0.0021(6) 0.0048(6) 0.0026(7)
C7 0.0234(8) 0.0570(13) 0.0304(10) -0.0110(8) 0.0070(7) -0.0068(8)
C8 0.0340(10) 0.0516(13) 0.0423(12) -0.0184(9) 0.0173(8) -0.0203(9)
C9 0.0500(13) 0.0781(18) 0.0520(15) -0.0366(13) 0.0265(11) -0.0377(13)
C10 0.0427(13) 0.128(3) 0.0467(15) -0.0511(17) 0.0229(11) -0.0386(16)
C11 0.0329(11) 0.146(3) 0.0275(12) -0.0198(14) 0.0000(9) -0.0094(15)
C12 0.0285(10) 0.0901(19) 0.0299(11) -0.0110(11) 0.0035(8) 0.0039(11)
C13 0.0501(12) 0.0340(11) 0.0539(13) -0.0110(9) 0.0139(10) -0.0151(9)
C14 0.0770(19) 0.0325(12) 0.094(2) -0.0140(12) 0.0309(16) -0.0084(12)
C15 0.0775(18) 0.0565(16) 0.0620(16) -0.0064(12) 0.0217(13) -0.0312(14)
C16 0.037(2) 0.039(2) 0.0242(19) -0.0056(16) 0.0003(14) 0.0007(18)
C16B 0.047(3) 0.041(3) 0.030(2) -0.005(2) -0.0025(19) 0.003(2)
C17 0.045(3) 0.068(4) 0.045(3) -0.014(3) -0.005(2) -0.005(2)
C17B 0.069(4) 0.065(4) 0.037(3) -0.012(3) -0.001(3) -0.026(3)
C18 0.0657(15) 0.0610(15) 0.0310(11) -0.0074(10) 0.0137(10) -0.0024(12)
C19 0.0498(14) 0.106(2) 0.0358(12) -0.0049(13) -0.0070(10) 0.0346(15)
C20 0.0496(17) 0.163(4) 0.094(3) -0.037(3) -0.0014(15) 0.041(2)
C21 0.175(5) 0.136(4) 0.0499(19) 0.019(2) 0.005(2) 0.085(3)
C22 0.0349(9) 0.0289(9) 0.0276(9) -0.0020(7) 0.0106(7) -0.0033(7)
C23 0.0344(9) 0.0363(10) 0.0293(9) -0.0044(7) 0.0068(7) -0.0055(8)
C24 0.0405(11) 0.0436(12) 0.0423(12) -0.0049(9) 0.0067(8) -0.0113(9)
C25 0.0538(13) 0.0419(12) 0.0453(13) -0.0049(9) 0.0165(10) -0.0166(10)
C26 0.0660(15) 0.0293(11) 0.0497(13) 0.0058(9) 0.0159(11) -0.0050(10)
C27 0.0451(11) 0.0324(10) 0.0397(11) 0.0033(8) 0.0094(8) -0.0010(8)
C28 0.0356(10) 0.0375(11) 0.0399(11) -0.0046(8) -0.0023(8) -0.0039(8)
C29 0.0625(15) 0.0497(13) 0.0395(12) 0.0045(9) -0.0042(10) -0.0052(11)
C30 0.0353(11) 0.0582(15) 0.0711(17) -0.0047(12) -0.0047(10) 0.0026(10)
C31 0.0704(17) 0.0472(14) 0.0655(16) -0.0074(12) 0.0214(13) -0.0258(13)
C32 0.106(4) 0.082(3) 0.069(3) -0.024(2) 0.050(3) -0.061(3)
C33 0.088(2) 0.0551(19) 0.0596(19) -0.0216(15) 0.0265(17) -0.0340(17)
C32B 0.11(3) 0.19(5) 0.15(3) -0.09(3) 0.08(3) -0.11(3)
C34 0.0525(14) 0.0323(11) 0.0718(16) 0.0113(10) 0.0020(11) 0.0056(10)
C35 0.0643(19) 0.071(2) 0.106(3) 0.0103(17) 0.0200(17) 0.0244(15)
C36 0.084(2) 0.0505(15) 0.0729(19) 0.0167(13) -0.0122(15) 0.0110(14)
C41 0.072(3) 0.138(4) 0.186(5) -0.022(4) 0.026(3) -0.026(3)
C42 0.054(2) 0.137(5) 0.158(5) -0.015(4) 0.020(3) -0.016(3)
C43 0.057(2) 0.132(4) 0.075(3) -0.028(3) -0.0015(18) -0.008(3)

loop_
_atom_type_symbol
_atom_type_description
_atom_type_scat_dispersion_real
_atom_type_scat_dispersion_imag
_atom_type_scat_source
C C 0.0181 0.0091 'International Tables Vol C Tables 4.2.6.8 and 6.1.1.4'
H H 0.0000 0.0000 'International Tables Vol C Tables 4.2.6.8 and 6.1.1.4'
Si Si 0.2541 0.3302 'International Tables Vol C Tables 4.2.6.8 and 6.1.1.4'
S S 0.3331 0.5567 'International Tables Vol C Tables 4.2.6.8 and 6.1.1.4'
Br Br -0.6763 1.2805 'International Tables Vol C Tables 4.2.6.8 and 6.1.1.4'

loop_
_geom_angle_atom_site_label_1
_geom_angle_atom_site_label_2
_geom_angle_atom_site_label_3
_geom_angle
_geom_angle_site_symmetry_1
_geom_angle_site_symmetry_3
C1 S1 Si1 111.25(6) . .
S1 Si1 S1 98.32(4) . 2_655
S1 Si1 Br1 111.382(13) . .
S1 Si1 Br1 113.802(14) 2_655 .
S1 Si1 Br1 113.802(14) . 2_655
S1 Si1 Br1 111.382(13) 2_655 2_655
Br1 Si1 Br1 108.07(3) . 2_655
C2 C1 C6 121.24(15) . .
C2 C1 S1 121.91(13) . .
C6 C1 S1 115.91(13) . .
C3 C2 C1 117.99(16) . .
C3 C2 C7 117.14(16) . .
C1 C2 C7 124.75(16) . .
C4 C3 C2 121.45(17) . .
C4 C3 H3 119.3 . .
C2 C3 H3 119.3 . .
C5 C4 C3 119.93(17) . .
C5 C4 H4 120.0 . .
C3 C4 H4 120.0 . .
C4 C5 C6 121.09(17) . .
C4 C5 H5 119.5 . .
C6 C5 H5 119.5 . .
C5 C6 C1 118.27(16) . .
C5 C6 C22 118.25(15) . .
C1 C6 C22 123.28(15) . .
C8 C7 C12 120.3(2) . .
C8 C7 C2 120.27(19) . .
C12 C7 C2 119.1(2) . .
C9 C8 C7 118.5(2) . .
C9 C8 C13 118.8(2) . .
C7 C8 C13 122.69(18) . .
C10 C9 C8 122.6(3) . .
C10 C9 H9 118.7 . .
C8 C9 H9 118.7 . .
C9 C10 C11 117.7(2) . .
C9 C10 C16 109.4(3) . .
C11 C10 C16 132.9(3) . .
C9 C10 C16B 138.6(4) . .
C11 C10 C16B 103.6(3) . .
C10 C11 C12 123.0(3) . .
C10 C11 H11 118.5 . .
C12 C11 H11 118.5 . .
C11 C12 C7 117.7(3) . .
C11 C12 C19 120.4(2) . .
C7 C12 C19 121.60(19) . .
C8 C13 C15 111.9(2) . .
C8 C13 C14 112.5(2) . .
C15 C13 C14 108.8(2) . .
C8 C13 H13 107.8 . .
C15 C13 H13 107.8 . .
C14 C13 H13 107.8 . .
C13 C14 H14A 109.5 . .
C13 C14 H14B 109.5 . .
H14A C14 H14B 109.5 . .
C13 C14 H14C 109.5 . .
H14A C14 H14C 109.5 . .
H14B C14 H14C 109.5 . .
C13 C15 H15A 109.5 . .
C13 C15 H15B 109.5 . .
H15A C15 H15B 109.5 . .
C13 C15 H15C 109.5 . .
H15A C15 H15C 109.5 . .
H15B C15 H15C 109.5 . .
C17 C16 C18 112.5(3) . .
C17 C16 C10 108.3(3) . .
C18 C16 C10 105.6(3) . .
C17 C16 H16 110.1 . .
C18 C16 H16 110.1 . .
C10 C16 H16 110.1 . .
C18 C16B C17B 111.4(4) . .
C18 C16B C10 106.5(3) . .
C17B C16B C10 104.7(4) . .
C18 C16B H16B 111.3 . .
C17B C16B H16B 111.3 . .
C10 C16B H16B 111.3 . .
C16 C17 H17A 109.5 . .
C16 C17 H17B 109.5 . .
H17A C17 H17B 109.5 . .
C16 C17 H17C 109.5 . .
H17A C17 H17C 109.5 . .
H17B C17 H17C 109.5 . .
C16B C17B H17D 109.5 . .
C16B C17B H17E 109.5 . .
H17D C17B H17E 109.5 . .
C16B C17B H17F 109.5 . .
H17D C17B H17F 109.5 . .
H17E C17B H17F 109.5 . .
C16 C18 H18A 109.5 . .
C16 C18 H18B 109.5 . .
H18A C18 H18B 109.5 . .
C16 C18 H18C 109.5 . .
H18A C18 H18C 109.5 . .
H18B C18 H18C 109.5 . .
C16B C18 H18D 109.5 . .
C16B C18 H18E 109.5 . .
H18D C18 H18E 109.5 . .
C16B C18 H18F 109.5 . .
H18D C18 H18F 109.5 . .
H18E C18 H18F 109.5 . .
C12 C19 C21 114.3(2) . .
C12 C19 C20 107.8(3) . .
C21 C19 C20 111.7(3) . .
C12 C19 H19A 107.6 . .
C21 C19 H19A 107.6 . .
C20 C19 H19A 107.6 . .
C19 C20 H20A 109.5 . .
C19 C20 H20B 109.5 . .
H20A C20 H20B 109.5 . .
C19 C20 H20C 109.5 . .
H20A C20 H20C 109.5 . .
H20B C20 H20C 109.5 . .
C19 C21 H21A 109.5 . .
C19 C21 H21B 109.5 . .
H21A C21 H21B 109.5 . .
C19 C21 H21C 109.5 . .
H21A C21 H21C 109.5 . .
H21B C21 H21C 109.5 . .
C27 C22 C23 120.17(17) . .
C27 C22 C6 119.18(17) . .
C23 C22 C6 120.55(16) . .
C24 C23 C22 118.52(19) . .
C24 C23 C28 119.81(18) . .
C22 C23 C28 121.64(17) . .
C25 C24 C23 122.4(2) . .
C25 C24 H24 118.8 . .
C23 C24 H24 118.8 . .
C26 C25 C24 117.78(19) . .
C26 C25 C31 121.7(2) . .
C24 C25 C31 120.6(2) . .
C25 C26 C27 122.6(2) . .
C25 C26 H26 118.7 . .
C27 C26 H26 118.7 . .
C26 C27 C22 118.5(2) . .
C26 C27 C34 119.5(2) . .
C22 C27 C34 122.06(18) . .
C23 C28 C29 110.92(18) . .
C23 C28 C30 113.17(19) . .
C29 C28 C30 109.97(19) . .
C23 C28 H28 107.5 . .
C29 C28 H28 107.5 . .
C30 C28 H28 107.5 . .
C28 C29 H29A 109.5 . .
C28 C29 H29B 109.5 . .
H29A C29 H29B 109.5 . .
C28 C29 H29C 109.5 . .
H29A C29 H29C 109.5 . .
H29B C29 H29C 109.5 . .
C28 C30 H30A 109.5 . .
C28 C30 H30B 109.5 . .
H30A C30 H30B 109.5 . .
C28 C30 H30C 109.5 . .
H30A C30 H30C 109.5 . .
H30B C30 H30C 109.5 . .
C33B C31 C32B 117.2(9) . .
C32 C31 C33 112.1(3) . .
C33B C31 C25 115.9(7) . .
C32B C31 C25 112.4(14) . .
C32 C31 C25 110.7(3) . .
C33 C31 C25 112.7(2) . .
C32 C31 H31A 107.0 . .
C33 C31 H31A 107.0 . .
C25 C31 H31A 107.0 . .
C33B C31 H31B 102.9 . .
C32B C31 H31B 102.9 . .
C25 C31 H31B 102.9 . .
C31 C32 H32A 109.5 . .
C31 C32 H32B 109.5 . .
H32A C32 H32B 109.5 . .
C31 C32 H32C 109.5 . .
H32A C32 H32C 109.5 . .
H32B C32 H32C 109.5 . .
C31 C33 H33A 109.5 . .
C31 C33 H33B 109.5 . .
H33A C33 H33B 109.5 . .
C31 C33 H33C 109.5 . .
H33A C33 H33C 109.5 . .
H33B C33 H33C 109.5 . .
C31 C32B H32D 109.5 . .
C31 C32B H32E 109.5 . .
H32D C32B H32E 109.5 . .
C31 C32B H32F 109.5 . .
H32D C32B H32F 109.5 . .
H32E C32B H32F 109.5 . .
C31 C33B H33D 109.5 . .
C31 C33B H33E 109.5 . .
H33D C33B H33E 109.5 . .
C31 C33B H33F 109.5 . .
H33D C33B H33F 109.5 . .
H33E C33B H33F 109.5 . .
C27 C34 C36 112.8(2) . .
C27 C34 C35 109.6(2) . .
C36 C34 C35 110.7(2) . .
C27 C34 H34A 107.8 . .
C36 C34 H34A 107.8 . .
C35 C34 H34A 107.8 . .
C34 C35 H35A 109.5 . .
C34 C35 H35B 109.5 . .
H35A C35 H35B 109.5 . .
C34 C35 H35C 109.5 . .
H35A C35 H35C 109.5 . .
H35B C35 H35C 109.5 . .
C34 C36 H36A 109.5 . .
C34 C36 H36B 109.5 . .
H36A C36 H36B 109.5 . .
C34 C36 H36C 109.5 . .
H36A C36 H36C 109.5 . .
H36B C36 H36C 109.5 . .
C42 C41 H41A 109.5 . .
C42 C41 H41B 109.5 . .
H41A C41 H41B 109.5 . .
C42 C41 H41C 109.5 . .
H41A C41 H41C 109.5 . .
H41B C41 H41C 109.5 . .
C42B C41 H41D 109.5 . .
C42B C41 H41E 109.5 . .
H41D C41 H41E 109.5 . .
C42B C41 H41F 109.5 . .
H41D C41 H41F 109.5 . .
H41E C41 H41F 109.5 . .
C41 C42 C43 112.6(4) . .
C41 C42 H42A 109.1 . .
C43 C42 H42A 109.1 . .
C41 C42 H42B 109.1 . .
C43 C42 H42B 109.1 . .
H42A C42 H42B 107.8 . .
C43 C43 C42 112.6(5) 7_565 .
C43 C43 H43A 109.1 7_565 .
C42 C43 H43A 109.1 . .
C43 C43 H43B 109.1 7_565 .
C42 C43 H43B 109.1 . .
H43A C43 H43B 107.8 . .
C41 C42B C43B 108.2(2) . .
C41 C42B H42C 110.1 . .
C43B C42B H42C 110.1 . .
C41 C42B H42D 110.1 . .
C43B C42B H42D 110.1 . .
H42C C42B H42D 108.4 . .
C43B C43B C42B 89.3(3) 7_565 .
C43B C43B H43C 113.8 7_565 .
C42B C43B H43C 113.8 . .
C43B C43B H43D 113.8 7_565 .
C42B C43B H43D 113.8 . .
H43C C43B H43D 111.0 . .

loop_
_geom_bond_atom_site_label_1
_geom_bond_atom_site_label_2
_geom_bond_distance
_geom_bond_site_symmetry_2
Br1 Si1 2.1977(4) .
S1 C1 1.7969(17) .
S1 Si1 2.1101(6) .
Si1 S1 2.1101(6) 2_655
Si1 Br1 2.1977(4) 2_655
C1 C2 1.402(3) .
C1 C6 1.410(2) .
C2 C3 1.396(3) .
C2 C7 1.503(3) .
C3 C4 1.382(3) .
C3 H3 0.9500 .
C4 C5 1.379(3) .
C4 H4 0.9500 .
C5 C6 1.395(2) .
C5 H5 0.9500 .
C6 C22 1.501(2) .
C7 C8 1.404(3) .
C7 C12 1.407(3) .
C8 C9 1.398(3) .
C8 C13 1.516(3) .
C9 C10 1.372(5) .
C9 H9 0.9500 .
C10 C11 1.381(5) .
C10 C16 1.568(4) .
C10 C16B 1.569(5) .
C11 C12 1.401(3) .
C11 H11 0.9500 .
C12 C19 1.514(4) .
C13 C15 1.533(3) .
C13 C14 1.538(3) .
C13 H13 1.0000 .
C14 H14A 0.9800 .
C14 H14B 0.9800 .
C14 H14C 0.9800 .
C15 H15A 0.9800 .
C15 H15B 0.9800 .
C15 H15C 0.9800 .
C16 C17 1.510(5) .
C16 C18 1.522(4) .
C16 H16 1.0000 .
C16B C18 1.502(5) .
C16B C17B 1.512(6) .
C16B H16B 1.0000 .
C17 H17A 0.9800 .
C17 H17B 0.9800 .
C17 H17C 0.9800 .
C17B H17D 0.9800 .
C17B H17E 0.9800 .
C17B H17F 0.9800 .
C18 H18A 0.9800 .
C18 H18B 0.9800 .
C18 H18C 0.9800 .
C18 H18D 0.9800 .
C18 H18E 0.9800 .
C18 H18F 0.9800 .
C19 C21 1.521(5) .
C19 C20 1.549(4) .
C19 H19A 1.0000 .
C20 H20A 0.9800 .
C20 H20B 0.9800 .
C20 H20C 0.9800 .
C21 H21A 0.9800 .
C21 H21B 0.9800 .
C21 H21C 0.9800 .
C22 C27 1.401(3) .
C22 C23 1.406(3) .
C23 C24 1.394(3) .
C23 C28 1.514(3) .
C24 C25 1.382(3) .
C24 H24 0.9500 .
C25 C26 1.381(4) .
C25 C31 1.523(3) .
C26 C27 1.393(3) .
C26 H26 0.9500 .
C27 C34 1.521(3) .
C28 C29 1.532(3) .
C28 C30 1.533(3) .
C28 H28 1.0000 .
C29 H29A 0.9800 .
C29 H29B 0.9800 .
C29 H29C 0.9800 .
C30 H30A 0.9800 .
C30 H30B 0.9800 .
C30 H30C 0.9800 .
C31 C33B 1.446(8) .
C31 C32B 1.473(8) .
C31 C32 1.493(4) .
C31 C33 1.495(4) .
C31 H31A 1.0000 .
C31 H31B 1.0000 .
C32 H32A 0.9800 .
C32 H32B 0.9800 .
C32 H32C 0.9800 .
C33 H33A 0.9800 .
C33 H33B 0.9800 .
C33 H33C 0.9800 .
C32B H32D 0.9800 .
C32B H32E 0.9800 .
C32B H32F 0.9800 .
C33B H33D 0.9800 .
C33B H33E 0.9800 .
C33B H33F 0.9800 .
C34 C36 1.523(4) .
C34 C35 1.533(4) .
C34 H34A 1.0000 .
C35 H35A 0.9800 .
C35 H35B 0.9800 .
C35 H35C 0.9800 .
C36 H36A 0.9800 .
C36 H36B 0.9800 .
C36 H36C 0.9800 .
C41 C42 1.496(7) .
C41 C42B 1.520(7) .
C41 H41A 0.9800 .
C41 H41B 0.9800 .
C41 H41C 0.9800 .
C41 H41D 0.9800 .
C41 H41E 0.9800 .
C41 H41F 0.9800 .
C42 C43 1.573(5) .
C42 H42A 0.9900 .
C42 H42B 0.9900 .
C43 C43 1.442(10) 7_565
C43 H43A 0.9900 .
C43 H43B 0.9900 .
C42B C43B 1.8038 .
C42B H42C 0.9900 .
C42B H42D 0.9900 .
C43B C43B 1.548(8) 7_565
C43B H43C 0.9900 .
C43B H43D 0.9900 .

loop_
_geom_torsion_atom_site_label_1
_geom_torsion_atom_site_label_2
_geom_torsion_atom_site_label_3
_geom_torsion_atom_site_label_4
_geom_torsion
_geom_torsion_site_symmetry_4
Si1 S1 C1 C2 77.34(15) .
Si1 S1 C1 C6 -113.65(12) .
C6 C1 C2 C3 1.6(3) .
S1 C1 C2 C3 170.00(14) .
C6 C1 C2 C7 -174.53(17) .
S1 C1 C2 C7 -6.1(3) .
C1 C2 C3 C4 0.0(3) .
C7 C2 C3 C4 176.37(18) .
C2 C3 C4 C5 -1.0(3) .
C3 C4 C5 C6 0.4(3) .
C4 C5 C6 C1 1.1(3) .
C4 C5 C6 C22 -174.04(17) .
C2 C1 C6 C5 -2.1(3) .
S1 C1 C6 C5 -171.18(13) .
C2 C1 C6 C22 172.77(17) .
S1 C1 C6 C22 3.7(2) .
C3 C2 C7 C8 72.2(2) .
C1 C2 C7 C8 -111.6(2) .
C3 C2 C7 C12 -101.7(2) .
C1 C2 C7 C12 74.4(2) .
C12 C7 C8 C9 -1.5(3) .
C2 C7 C8 C9 -175.36(17) .
C12 C7 C8 C13 177.46(19) .
C2 C7 C8 C13 3.6(3) .
C7 C8 C9 C10 -0.5(3) .
C13 C8 C9 C10 -179.4(2) .
C8 C9 C10 C11 1.6(3) .
C8 C9 C10 C16 -177.9(2) .
C8 C9 C10 C16B -176.0(3) .
C9 C10 C11 C12 -0.9(4) .
C16 C10 C11 C12 178.4(3) .
C16B C10 C11 C12 177.4(3) .
C10 C11 C12 C7 -0.9(4) .
C10 C11 C12 C19 172.8(2) .
C8 C7 C12 C11 2.1(3) .
C2 C7 C12 C11 176.06(19) .
C8 C7 C12 C19 -171.5(2) .
C2 C7 C12 C19 2.4(3) .
C9 C8 C13 C15 78.2(2) .
C7 C8 C13 C15 -100.7(2) .
C9 C8 C13 C14 -44.5(3) .
C7 C8 C13 C14 136.5(2) .
C9 C10 C16 C17 -129.5(4) .
C11 C10 C16 C17 51.1(5) .
C16B C10 C16 C17 53.0(5) .
C9 C10 C16 C18 109.7(3) .
C11 C10 C16 C18 -69.7(4) .
C16B C10 C16 C18 -67.8(4) .
C9 C10 C16B C18 66.8(5) .
C11 C10 C16B C18 -111.0(3) .
C16 C10 C16B C18 70.4(4) .
C9 C10 C16B C17B -51.2(6) .
C11 C10 C16B C17B 130.9(4) .
C16 C10 C16B C17B -47.6(5) .
C17B C16B C18 C16 43.8(4) .
C10 C16B C18 C16 -69.8(4) .
C17 C16 C18 C16B -48.8(5) .
C10 C16 C18 C16B 69.2(4) .
C11 C12 C19 C21 45.3(4) .
C7 C12 C19 C21 -141.2(3) .
C11 C12 C19 C20 -79.5(3) .
C7 C12 C19 C20 94.0(3) .
C5 C6 C22 C27 92.7(2) .
C1 C6 C22 C27 -82.2(2) .
C5 C6 C22 C23 -83.8(2) .
C1 C6 C22 C23 101.4(2) .
C27 C22 C23 C24 1.7(3) .
C6 C22 C23 C24 178.10(17) .
C27 C22 C23 C28 -176.33(18) .
C6 C22 C23 C28 0.1(3) .
C22 C23 C24 C25 -0.1(3) .
C28 C23 C24 C25 177.9(2) .
C23 C24 C25 C26 -0.6(3) .
C23 C24 C25 C31 178.9(2) .
C24 C25 C26 C27 -0.2(4) .
C31 C25 C26 C27 -179.8(2) .
C25 C26 C27 C22 1.8(3) .
C25 C26 C27 C34 -176.4(2) .
C23 C22 C27 C26 -2.5(3) .
C6 C22 C27 C26 -178.92(18) .
C23 C22 C27 C34 175.65(19) .
C6 C22 C27 C34 -0.8(3) .
C24 C23 C28 C29 -80.4(2) .
C22 C23 C28 C29 97.6(2) .
C24 C23 C28 C30 43.8(3) .
C22 C23 C28 C30 -138.21(19) .
C26 C25 C31 C33B -112.1(8) .
C24 C25 C31 C33B 68.4(8) .
C26 C25 C31 C32B 109(2) .
C24 C25 C31 C32B -70(2) .
C26 C25 C31 C32 66.6(4) .
C24 C25 C31 C32 -112.9(3) .
C26 C25 C31 C33 -59.8(3) .
C24 C25 C31 C33 120.7(3) .
C26 C27 C34 C36 -55.8(3) .
C22 C27 C34 C36 126.1(2) .
C26 C27 C34 C35 68.0(3) .
C22 C27 C34 C35 -110.1(3) .
C42B C41 C42 C43 15.3(3) .
C41 C42 C43 C43 179.2(5) 7_565
C42 C41 C42B C43B -14.6(4) .
C41 C42B C43B C43B -178.0(5) 7_565
